data_2008583
loop_
_publ_author_name
'Clegg, William'
'Horsburgh, Lynne'
'Couper, Scott A.'
'Mulvey, Robert E.'

_publ_section_title
<i>catena</i>-Poly[[bis(\m-2,6-dimethylpiperidinido-<i>N</i>:<i>N</i>)dilithium]-\m-(<i>N</i>,<i>N</i>,<i>N</i>',<i>N</i>'-tetramethylethylenediamine-<i>N</i>:<i>N</i>')]
_journal_issue 6
_journal_name_full 'Acta Crystallographica Section C'
_journal_page_first 867
_journal_page_last 869
_journal_paper_doi 10.1107/S0108270199001171
_journal_volume 55
_journal_year 1999
_chemical_formula_iupac 'Li2 (C6 H16 N2) (C7 H14 N)2'
_chemical_formula_sum 'C20 H44 Li2 N4'
_chemical_formula_weight 354.47
_chemical_name_systematic
;
catena-poly[[bis[\m-(2,6-dimethylpiperidinido)-N:N]dilithium]-\m-(N,N,N',N'-
tetramethylethylenediamine-N:N')]
;
_space_group_IT_number 2
_symmetry_cell_setting triclinic
_symmetry_space_group_name_Hall '-P 1'
_symmetry_space_group_name_H-M 'P -1'
_audit_creation_method SHELXL97
_cell_angle_alpha 108.26(4)
_cell_angle_beta 112.63(3)
_cell_angle_gamma 91.41(3)
_cell_formula_units_Z 1
_cell_length_a 7.904(5)
_cell_length_b 8.899(6)
_cell_length_c 9.335(7)
_cell_measurement_reflns_used 30
_cell_measurement_temperature 160(2)
_cell_measurement_theta_max 12.0
_cell_measurement_theta_min 8.52
_cell_volume 567.6(7)
_computing_cell_refinement DIF4
_computing_data_collection 'DIF4 (Stoe & Cie, 1988)'
_computing_data_reduction 'local programs'
_computing_molecular_graphics SHELXTL
_computing_publication_material 'SHELXTL and local programs'
_computing_structure_refinement SHELXTL
_computing_structure_solution 'SHELXTL (Sheldrick, 1994)'
_diffrn_ambient_temperature 160(2)
_diffrn_measured_fraction_theta_full 0.998
_diffrn_measured_fraction_theta_max 0.998
_diffrn_measurement_device_type 'Stoe-Siemens diffractometer with Cryostream cooler (Cosier & Glazer, 1986)'
_diffrn_measurement_method '\w/\q scans'
_diffrn_radiation_monochromator graphite
_diffrn_radiation_source 'fine-focus sealed tube'
_diffrn_radiation_type MoK\a
_diffrn_radiation_wavelength 0.71073
_diffrn_reflns_av_R_equivalents 0.026
_diffrn_reflns_av_sigmaI/netI 0.029
_diffrn_reflns_limit_h_max 9
_diffrn_reflns_limit_h_min -9
_diffrn_reflns_limit_k_max 10
_diffrn_reflns_limit_k_min -10
_diffrn_reflns_limit_l_max 11
_diffrn_reflns_limit_l_min -11
_diffrn_reflns_number 4012
_diffrn_reflns_theta_full 24.99
_diffrn_reflns_theta_max 24.99
_diffrn_reflns_theta_min 2.52
_diffrn_standards_decay_% 2.9
_diffrn_standards_interval_time 60
_diffrn_standards_number 5
_exptl_absorpt_coefficient_mu 0.060
_exptl_absorpt_correction_type none
_exptl_crystal_colour colourless
_exptl_crystal_density_diffrn 1.037
_exptl_crystal_density_method 'not measured'
_exptl_crystal_description block
_exptl_crystal_F_000 198
_exptl_crystal_size_max 1.15
_exptl_crystal_size_mid 0.85
_exptl_crystal_size_min 0.65
_refine_diff_density_max 0.199
_refine_diff_density_min -0.181
_refine_ls_extinction_method none
_refine_ls_goodness_of_fit_ref 1.027
_refine_ls_hydrogen_treatment constr
_refine_ls_matrix_type full
_refine_ls_number_parameters 122
_refine_ls_number_reflns 2004
_refine_ls_number_restraints 0
_refine_ls_restrained_S_all 1.027
_refine_ls_R_factor_all 0.050
_refine_ls_R_factor_gt 0.038
_refine_ls_shift/su_max <0.001
_refine_ls_shift/su_mean 0.000
_refine_ls_structure_factor_coef Fsqd
_refine_ls_weighting_details 'w = 1/[\s^2^(Fo^2^)+(0.0552P)^2^+0.1264P] where P=(Fo^2^+2Fc^2^)/3'
_refine_ls_weighting_scheme calc
_refine_ls_wR_factor_ref 0.109
_reflns_number_gt 1631
_reflns_number_total 2004
_reflns_threshold_expression I>2\s(I)
_cod_data_source_file ln1078.cif
_cod_data_source_block rem59
_cod_database_code 2008583
_cod_database_fobs_code 2008583

loop_
_symmetry_equiv_pos_as_xyz
'x, y, z'
'-x, -y, -z'

loop_
_atom_site_label
_atom_site_fract_x
_atom_site_fract_y
_atom_site_fract_z
_atom_site_U_iso_or_equiv
_atom_site_adp_type
_atom_site_calc_flag
_atom_site_refinement_flags
_atom_site_occupancy
_atom_site_disorder_assembly
_atom_site_disorder_group
_atom_site_type_symbol
Li .4472(3) .6233(2) .4892(3) .0253(4) Uani d . 1 . . Li
N1 .59448(13) .58437(11) .70404(12) .0238(3) Uani d . 1 . . N
C1 .49778(18) .56225(15) .80393(16) .0286(3) Uani d . 1 . . C
H1 .5781 .5111 .8814 .034 Uiso calc R 1 . . H
C2 .4659(2) .71986(16) .91008(18) .0368(3) Uani d . 1 . . C
H2A .3828 .7719 .8369 .044 Uiso calc R 1 . . H
H2B .4041 .6967 .9769 .044 Uiso calc R 1 . . H
C3 .6480(2) .83313(16) 1.02436(17) .0395(4) Uani d . 1 . . C
H3A .6227 .9400 1.0773 .047 Uiso calc R 1 . . H
H3B .7205 .7919 1.1128 .047 Uiso calc R 1 . . H
C4 .75924(19) .84824(16) .92790(17) .0360(3) Uani d . 1 . . C
H4A .8851 .9088 1.0059 .043 Uiso calc R 1 . . H
H4B .6983 .9093 .8552 .043 Uiso calc R 1 . . H
C5 .77594(17) .68274(15) .82182(16) .0296(3) Uani d . 1 . . C
H5 .8382 .6250 .8992 .035 Uiso calc R 1 . . H
C6 .90167(19) .70195(18) .73852(19) .0411(4) Uani d . 1 . . C
H6A 1.0232 .7627 .8228 .062 Uiso calc R 1 . . H
H6B .8460 .7597 .6626 .062 Uiso calc R 1 . . H
H6C .9172 .5959 .6763 .062 Uiso calc R 1 . . H
C7 .3142(2) .44993(17) .69851(18) .0379(4) Uani d . 1 . . C
H7A .2559 .4351 .7698 .057 Uiso calc R 1 . . H
H7B .3355 .3460 .6373 .057 Uiso calc R 1 . . H
H7C .2321 .4959 .6200 .057 Uiso calc R 1 . . H
N2 .31558(14) .82032(12) .43349(13) .0268(3) Uani d . 1 . . N
C8 .41197(17) .98801(14) .51236(16) .0283(3) Uani d . 1 . . C
H8A .4437 1.0232 .6326 .034 Uiso calc R 1 . . H
H8B .3263 1.0569 .4663 .034 Uiso calc R 1 . . H
C9 .2419(2) .76955(16) .25212(17) .0381(4) Uani d . 1 . . C
H9A .3452 .7699 .2187 .057 Uiso calc R 1 . . H
H9B .1615 .8439 .2142 .057 Uiso calc R 1 . . H
H9C .1699 .6611 .2024 .057 Uiso calc R 1 . . H
C10 .1593(2) .81009(18) .4807(2) .0417(4) Uani d . 1 . . C
H10A .2062 .8477 .6017 .062 Uiso calc R 1 . . H
H10B .0966 .6985 .4340 .062 Uiso calc R 1 . . H
H10C .0711 .8773 .4377 .062 Uiso calc R 1 . . H

loop_
_atom_site_aniso_label
_atom_site_aniso_U_11
_atom_site_aniso_U_22
_atom_site_aniso_U_33
_atom_site_aniso_U_12
_atom_site_aniso_U_13
_atom_site_aniso_U_23
Li .0263(10) .0199(10) .0278(10) .0063(8) .0094(8) .0081(8)
N1 .0253(5) .0200(5) .0226(5) .0034(4) .0076(4) .0059(4)
C1 .0363(7) .0239(7) .0265(7) .0072(5) .0130(5) .0098(5)
C2 .0521(8) .0302(7) .0345(8) .0113(6) .0250(7) .0103(6)
C3 .0607(9) .0244(7) .0261(7) .0109(6) .0140(6) .0040(6)
C4 .0386(7) .0240(7) .0303(7) -.0005(5) .0027(6) .0052(6)
C5 .0291(6) .0248(7) .0270(7) .0039(5) .0042(5) .0083(5)
C6 .0299(7) .0410(8) .0443(9) .0012(6) .0105(6) .0109(7)
C7 .0416(8) .0319(8) .0431(8) .0031(6) .0216(7) .0117(6)
N2 .0288(5) .0199(5) .0283(6) .0059(4) .0085(4) .0081(4)
C8 .0331(7) .0193(6) .0299(7) .0081(5) .0115(5) .0068(5)
C9 .0436(8) .0279(7) .0287(7) .0056(6) .0011(6) .0090(6)
C10 .0348(7) .0341(8) .0566(10) .0068(6) .0195(7) .0157(7)

loop_
_atom_type_symbol
_atom_type_description
_atom_type_scat_dispersion_real
_atom_type_scat_dispersion_imag
_atom_type_scat_source
C C 0.0033 0.0016 'International Tables Vol C Tables 4.2.6.8 and 6.1.1.4'
H H 0.0000 0.0000 'International Tables Vol C Tables 4.2.6.8 and 6.1.1.4'
Li Li -0.0003 0.0001 'International Tables Vol C Tables 4.2.6.8 and 6.1.1.4'
N N 0.0061 0.0033 'International Tables Vol C Tables 4.2.6.8 and 6.1.1.4'

loop_
_geom_angle_atom_site_label_1
_geom_angle_atom_site_label_2
_geom_angle_atom_site_label_3
_geom_angle_site_symmetry_1
_geom_angle_site_symmetry_3
_geom_angle
_geom_angle_publ_flag
N1 Li N1 . 2_666 107.89(11) yes
N1 Li N2 . . 133.67(11) yes
N1 Li N2 2_666 . 118.15(11) yes
C1 N1 C5 . . 106.17(11) yes
C1 N1 Li . . 118.93(11) no
C5 N1 Li . . 120.72(10) no
C1 N1 Li . 2_666 111.19(10) no
C5 N1 Li . 2_666 125.23(10) no
Li N1 Li . 2_666 72.11(11) yes
N1 C1 C7 . . 111.86(12) no
N1 C1 C2 . . 113.57(11) no
C7 C1 C2 . . 109.30(12) no
C3 C2 C1 . . 111.12(13) no
C4 C3 C2 . . 110.21(12) no
C3 C4 C5 . . 111.42(12) no
N1 C5 C6 . . 112.66(12) no
N1 C5 C4 . . 112.68(11) no
C6 C5 C4 . . 110.03(12) no
C9 N2 C10 . . 108.67(12) no
C9 N2 C8 . . 111.03(11) no
C10 N2 C8 . . 107.98(11) no
C9 N2 Li . . 104.03(10) no
C10 N2 Li . . 101.24(10) no
C8 N2 Li . . 122.92(10) yes
N2 C8 C8 . 2_676 113.35(13) yes

loop_
_geom_bond_atom_site_label_1
_geom_bond_atom_site_label_2
_geom_bond_site_symmetry_2
_geom_bond_distance
_geom_bond_publ_flag
Li N1 . 2.038(3) yes
Li N1 2_666 2.050(3) yes
Li N2 . 2.161(2) yes
N1 C1 . 1.466(2) no
N1 C5 . 1.468(2) no
N1 Li 2_666 2.050(3) no
C1 C7 . 1.512(2) no
C1 C2 . 1.533(2) no
C2 C3 . 1.516(2) no
C3 C4 . 1.510(2) no
C4 C5 . 1.537(2) no
C5 C6 . 1.514(2) no
N2 C9 . 1.469(2) no
N2 C10 . 1.472(2) no
N2 C8 . 1.474(2) no
C8 C8 2_676 1.516(3) no
